data_7024358
loop_
_publ_author_name
'Qui\~nonero, David'
'Dey\`a, Pere M'
'Carranza, M. Pilar'
'Rodr\'iguez, Ana M'
'Jal\'on, F\'elix A'
'Manzano, Blanca R.'

_publ_section_title
;
 Experimental and computational study of the interplay between C-H/pi and
 anion-pi interactions.
;
_journal_issue 3
_journal_name_full 'Dalton transactions (Cambridge, England : 2003)'
_journal_page_first 794
_journal_page_last 806
_journal_paper_doi 10.1039/b915794h
_journal_volume 39
_journal_year 2010
_chemical_formula_sum 'C27 H31 B2 Cl2 Cu F8 N16'
_chemical_formula_weight 887.74
_chemical_name_systematic
;
?
;
_space_group_IT_number 14
_symmetry_cell_setting monoclinic
_symmetry_space_group_name_Hall '-P 2ybc'
_symmetry_space_group_name_H-M 'P 1 21/c 1'
_atom_sites_solution_hydrogens geom
_atom_sites_solution_primary direct
_atom_sites_solution_secondary difmap
_audit_creation_method SHELXL-97
_cell_angle_alpha 90.00
_cell_angle_beta 90.3380(10)
_cell_angle_gamma 90.00
_cell_formula_units_Z 4
_cell_length_a 9.935(7)
_cell_length_b 23.844(5)
_cell_length_c 16.316(8)
_cell_measurement_reflns_used 866
_cell_measurement_temperature 180(2)
_cell_measurement_theta_max 18.897
_cell_measurement_theta_min 2.497
_cell_volume 3865(3)
_computing_cell_refinement 'Bruker SAINT'
_computing_data_collection 'Bruker APEX'
_computing_data_reduction 'Bruker SAINT, SADABS, XPREP'
_computing_molecular_graphics 'Bruker SHELXTL'
_computing_publication_material 'Bruker SHELXTL'
_computing_structure_refinement 'SHELXL-97 (Sheldrick, 1997)'
_computing_structure_solution 'SHELXS-97 (Sheldrick, 1990)'
_diffrn_ambient_temperature 180(2)
_diffrn_measured_fraction_theta_full 0.989
_diffrn_measured_fraction_theta_max 0.989
_diffrn_measurement_device_type 'CCD area detector'
_diffrn_measurement_method 'omega scans'
_diffrn_radiation_monochromator graphite
_diffrn_radiation_source 'fine-focus sealed tube'
_diffrn_radiation_type MoK\a
_diffrn_radiation_wavelength 0.71073
_diffrn_reflns_av_R_equivalents 0.1140
_diffrn_reflns_av_sigmaI/netI 0.1803
_diffrn_reflns_limit_h_max 11
_diffrn_reflns_limit_h_min -11
_diffrn_reflns_limit_k_max 28
_diffrn_reflns_limit_k_min -28
_diffrn_reflns_limit_l_max 19
_diffrn_reflns_limit_l_min -19
_diffrn_reflns_number 14648
_diffrn_reflns_theta_full 25.00
_diffrn_reflns_theta_max 25.00
_diffrn_reflns_theta_min 2.12
_exptl_absorpt_coefficient_mu 0.787
_exptl_absorpt_correction_T_max 0.8778
_exptl_absorpt_correction_T_min 0.7541
_exptl_absorpt_correction_type multi-scan
_exptl_absorpt_process_details SADABS
_exptl_crystal_colour colorless
_exptl_crystal_density_diffrn 1.526
_exptl_crystal_density_method 'not measured'
_exptl_crystal_description block
_exptl_crystal_F_000 1800
_exptl_crystal_size_max 0.38
_exptl_crystal_size_mid 0.22
_exptl_crystal_size_min 0.17
_refine_diff_density_max 0.683
_refine_diff_density_min -0.729
_refine_diff_density_rms 0.091
_refine_ls_extinction_method none
_refine_ls_goodness_of_fit_ref 0.958
_refine_ls_hydrogen_treatment constr
_refine_ls_matrix_type full
_refine_ls_number_parameters 525
_refine_ls_number_reflns 6749
_refine_ls_number_restraints 0
_refine_ls_restrained_S_all 0.958
_refine_ls_R_factor_all 0.1457
_refine_ls_R_factor_gt 0.0831
_refine_ls_shift/su_max 0.000
_refine_ls_shift/su_mean 0.000
_refine_ls_structure_factor_coef Fsqd
_refine_ls_weighting_details 'calc w=1/[\s^2^(Fo^2^)+(0.0957P)^2^+9.1872P] where P=(Fo^2^+2Fc^2^)/3'
_refine_ls_weighting_scheme calc
_refine_ls_wR_factor_gt 0.2075
_refine_ls_wR_factor_ref 0.2454
_reflns_number_gt 3539
_reflns_number_total 6749
_reflns_threshold_expression >2sigma(I)
_cod_data_source_file b915794h.txt
_cod_data_source_block 4
_cod_original_sg_symbol_H-M P21/c
_cod_database_code 7024358

loop_
_symmetry_equiv_pos_as_xyz
'x, y, z'
'-x, y+1/2, -z+1/2'
'-x, -y, -z'
'x, -y-1/2, z-1/2'

loop_
_atom_site_label
_atom_site_type_symbol
_atom_site_fract_x
_atom_site_fract_y
_atom_site_fract_z
_atom_site_U_iso_or_equiv
_atom_site_adp_type
_atom_site_occupancy
_atom_site_symmetry_multiplicity
_atom_site_calc_flag
_atom_site_refinement_flags
_atom_site_disorder_assembly
_atom_site_disorder_group
Cu1 Cu 0.85748(8) 0.25929(4) 0.41810(5) 0.0419(3) Uani 1 1 d . . .
N1 N 0.9874(5) 0.2279(2) 0.3184(4) 0.0442(15) Uani 1 1 d . . .
N2 N 1.0952(5) 0.2627(2) 0.3103(3) 0.0411(14) Uani 1 1 d . . .
N3 N 1.0064(5) 0.3110(2) 0.4174(3) 0.0377(13) Uani 1 1 d . . .
N4 N 1.2144(5) 0.3386(2) 0.3633(3) 0.0406(14) Uani 1 1 d . . .
N5 N 1.1134(5) 0.3898(2) 0.4747(3) 0.0434(14) Uani 1 1 d . . .
N6 N 0.8030(5) 0.3211(2) 0.5111(3) 0.0437(14) Uani 1 1 d . . .
N7 N 0.9047(5) 0.3587(2) 0.5193(3) 0.0383(13) Uani 1 1 d . . .
N8 N 1.3192(6) 0.4142(3) 0.4260(4) 0.0508(16) Uani 1 1 d . . .
N9 N 0.9143(6) 0.1956(2) 0.5122(3) 0.0449(15) Uani 1 1 d . . .
N10 N 0.8085(5) 0.1591(2) 0.5231(3) 0.0422(14) Uani 1 1 d . . .
N11 N 0.7098(5) 0.2068(2) 0.4184(3) 0.0407(14) Uani 1 1 d . . .
N12 N 0.5987(5) 0.1293(2) 0.4779(4) 0.0473(15) Uani 1 1 d . . .
N13 N 0.5034(5) 0.1768(2) 0.3603(4) 0.0460(15) Uani 1 1 d . . .
N14 N 0.7183(5) 0.2905(2) 0.3213(3) 0.0451(15) Uani 1 1 d . . .
N15 N 0.6195(5) 0.2524(2) 0.3090(4) 0.0418(14) Uani 1 1 d . . .
N16 N 0.3945(6) 0.1052(3) 0.4241(4) 0.0569(17) Uani 1 1 d . . .
C1 C 0.9965(8) 0.1937(3) 0.2564(4) 0.055(2) Uani 1 1 d . . .
H1 H 0.9346 0.1643 0.2455 0.066 Uiso 1 1 calc R . .
C2 C 1.1081(8) 0.2055(3) 0.2078(5) 0.056(2) Uani 1 1 d . . .
H2 H 1.1361 0.1864 0.1598 0.068 Uiso 1 1 calc R . .
C3 C 1.1676(7) 0.2500(3) 0.2436(4) 0.0455(18) Uani 1 1 d . . .
H3 H 1.2460 0.2688 0.2252 0.055 Uiso 1 1 calc R . .
C4 C 1.1089(6) 0.3067(3) 0.3658(4) 0.0378(16) Uani 1 1 d . . .
C5 C 1.2149(6) 0.3803(3) 0.4208(4) 0.0444(18) Uani 1 1 d . . .
C6 C 1.0161(6) 0.3545(3) 0.4685(4) 0.0376(16) Uani 1 1 d . . .
C7 C 0.8738(7) 0.3993(3) 0.5738(4) 0.0495(19) Uani 1 1 d . . .
H7 H 0.9279 0.4305 0.5888 0.059 Uiso 1 1 calc R . .
C8 C 0.7498(7) 0.3864(3) 0.6025(5) 0.057(2) Uani 1 1 d . . .
H8 H 0.7004 0.4064 0.6427 0.069 Uiso 1 1 calc R . .
C9 C 0.7092(7) 0.3381(3) 0.5614(4) 0.054(2) Uani 1 1 d . . .
H9 H 0.6251 0.3199 0.5688 0.064 Uiso 1 1 calc R . .
C10 C 1.3209(8) 0.4610(3) 0.4849(5) 0.060(2) Uani 1 1 d . . .
H10A H 1.2286 0.4763 0.4902 0.072 Uiso 1 1 calc R . .
H10B H 1.3793 0.4913 0.4636 0.072 Uiso 1 1 calc R . .
C11 C 1.3712(9) 0.4432(4) 0.5678(6) 0.072(3) Uani 1 1 d . . .
H11A H 1.3089 0.4158 0.5913 0.108 Uiso 1 1 calc R . .
H11B H 1.3770 0.4760 0.6038 0.108 Uiso 1 1 calc R . .
H11C H 1.4606 0.4262 0.5624 0.108 Uiso 1 1 calc R . .
C12 C 1.4402(7) 0.4050(3) 0.3762(5) 0.061(2) Uani 1 1 d . . .
H12A H 1.4494 0.3646 0.3636 0.073 Uiso 1 1 calc R . .
H12B H 1.5210 0.4170 0.4074 0.073 Uiso 1 1 calc R . .
C13 C 1.4309(10) 0.4380(4) 0.2971(6) 0.079(3) Uani 1 1 d . . .
H13A H 1.3526 0.4253 0.2654 0.119 Uiso 1 1 calc R . .
H13B H 1.5129 0.4321 0.2651 0.119 Uiso 1 1 calc R . .
H13C H 1.4214 0.4780 0.3096 0.119 Uiso 1 1 calc R . .
C17 C 0.7025(7) 0.3265(3) 0.2594(5) 0.054(2) Uani 1 1 d . . .
H17 H 0.7557 0.3592 0.2523 0.065 Uiso 1 1 calc R . .
C18 C 0.5999(8) 0.3108(3) 0.2066(5) 0.056(2) Uani 1 1 d . . .
H18 H 0.5717 0.3291 0.1577 0.068 Uiso 1 1 calc R . .
C19 C 0.5483(7) 0.2634(3) 0.2403(5) 0.0500(19) Uani 1 1 d . . .
H19 H 0.4753 0.2419 0.2193 0.060 Uiso 1 1 calc R . .
C20 C 0.6081(7) 0.2096(3) 0.3649(4) 0.0433(18) Uani 1 1 d . . .
C21 C 0.4997(7) 0.1376(3) 0.4216(5) 0.0459(19) Uani 1 1 d . . .
C22 C 0.6996(6) 0.1640(3) 0.4717(4) 0.0406(17) Uani 1 1 d . . .
C23 C 0.8370(7) 0.1218(3) 0.5838(4) 0.0491(19) Uani 1 1 d . . .
H23 H 0.7799 0.0925 0.6024 0.059 Uiso 1 1 calc R . .
C24 C 0.9622(7) 0.1340(3) 0.6131(5) 0.0506(19) Uani 1 1 d . . .
H24 H 1.0096 0.1155 0.6559 0.061 Uiso 1 1 calc R . .
C25 C 1.0058(7) 0.1796(3) 0.5668(4) 0.0478(18) Uani 1 1 d . . .
H25 H 1.0910 0.1972 0.5736 0.057 Uiso 1 1 calc R . .
C26 C 0.3815(9) 0.0594(4) 0.4848(7) 0.080(3) Uani 1 1 d . . .
H26A H 0.4725 0.0460 0.5002 0.096 Uiso 1 1 calc R . .
H26B H 0.3327 0.0277 0.4591 0.096 Uiso 1 1 calc R . .
C27 C 0.3093(12) 0.0767(5) 0.5599(7) 0.099(4) Uani 1 1 d . . .
C28 C 0.2823(8) 0.1123(4) 0.3662(6) 0.077(3) Uani 1 1 d . . .
H28A H 0.2669 0.1529 0.3569 0.093 Uiso 1 1 calc R . .
H28B H 0.1995 0.0964 0.3904 0.093 Uiso 1 1 calc R . .
C29 C 0.3087(12) 0.0841(5) 0.2847(7) 0.104(4) Uani 1 1 d . . .
H29A H 0.3820 0.1035 0.2566 0.156 Uiso 1 1 calc R . .
H29B H 0.2271 0.0856 0.2508 0.156 Uiso 1 1 calc R . .
H29C H 0.3340 0.0449 0.2941 0.156 Uiso 1 1 calc R . .
B1 B 0.8984(9) 0.4569(4) 0.3128(7) 0.057(2) Uani 1 1 d . . .
F1 F 0.9370(5) 0.5101(2) 0.3351(3) 0.0756(15) Uani 1 1 d . . .
F2 F 1.0127(6) 0.4250(2) 0.2971(3) 0.0912(18) Uani 1 1 d . . .
F3 F 0.8248(5) 0.45907(19) 0.2418(3) 0.0751(14) Uani 1 1 d . . .
F4 F 0.8285(6) 0.4322(2) 0.3747(3) 0.0921(18) Uani 1 1 d . . .
B2 B 0.3573(10) 0.2573(5) 0.5414(7) 0.063(3) Uani 1 1 d . . .
F5 F 0.3809(7) 0.3018(3) 0.6054(5) 0.0528(18) Uani 0.60 1 d P A 1
F6 F 0.2364(7) 0.2685(4) 0.5124(5) 0.066(2) Uani 0.60 1 d P A 1
F7 F 0.3425(8) 0.2107(3) 0.5984(5) 0.055(2) Uani 0.60 1 d P A 1
F8 F 0.4744(8) 0.2511(4) 0.5051(6) 0.067(3) Uani 0.60 1 d P A 1
F5A F 0.2685(15) 0.2306(6) 0.4730(9) 0.088(4) Uiso 0.40 1 d P A 2
F6A F 0.3116(18) 0.3011(7) 0.5562(11) 0.096(5) Uiso 0.40 1 d P A 2
F7A F 0.4503(15) 0.2791(6) 0.4793(9) 0.069(5) Uiso 0.40 1 d P A 2
F8A F 0.3871(19) 0.2134(9) 0.5675(11) 0.099(7) Uiso 0.40 1 d P A 2
C31 C 0.8906(12) 0.4683(4) 0.8196(6) 0.096(4) Uani 1 1 d . . .
H31A H 0.9555 0.4521 0.7803 0.115 Uiso 1 1 calc R . .
H31B H 0.8798 0.5086 0.8066 0.115 Uiso 1 1 calc R . .
Cl1 Cl 0.7329(4) 0.43370(12) 0.80976(16) 0.1119(12) Uani 1 1 d . . .
Cl2 Cl 0.9513(3) 0.46098(16) 0.9176(2) 0.1276(13) Uani 1 1 d . . .

loop_
_atom_site_aniso_label
_atom_site_aniso_U_11
_atom_site_aniso_U_22
_atom_site_aniso_U_33
_atom_site_aniso_U_23
_atom_site_aniso_U_13
_atom_site_aniso_U_12
Cu1 0.0367(5) 0.0458(6) 0.0430(6) -0.0027(4) -0.0002(4) -0.0059(4)
N1 0.034(3) 0.052(4) 0.046(4) -0.002(3) 0.000(3) -0.012(3)
N2 0.038(3) 0.045(3) 0.040(3) -0.003(3) 0.003(3) -0.004(3)
N3 0.034(3) 0.038(3) 0.041(3) 0.002(3) -0.002(3) -0.003(2)
N4 0.034(3) 0.043(3) 0.045(3) 0.007(3) 0.001(3) -0.001(3)
N5 0.039(3) 0.041(3) 0.050(4) 0.003(3) -0.007(3) -0.011(3)
N6 0.035(3) 0.051(4) 0.045(3) 0.004(3) 0.000(3) -0.003(3)
N7 0.040(3) 0.037(3) 0.039(3) -0.002(3) -0.001(3) 0.002(3)
N8 0.043(3) 0.048(4) 0.062(4) 0.007(3) -0.006(3) -0.011(3)
N9 0.043(3) 0.050(4) 0.042(4) -0.002(3) 0.009(3) -0.009(3)
N10 0.046(3) 0.038(3) 0.042(3) 0.001(3) 0.007(3) -0.002(3)
N11 0.037(3) 0.048(4) 0.037(3) 0.002(3) -0.005(3) 0.004(3)
N12 0.032(3) 0.043(3) 0.067(4) 0.007(3) 0.004(3) 0.000(3)
N13 0.041(3) 0.046(4) 0.051(4) -0.006(3) 0.000(3) -0.015(3)
N14 0.041(3) 0.051(4) 0.043(3) -0.002(3) -0.003(3) -0.017(3)
N15 0.036(3) 0.042(3) 0.047(4) -0.001(3) -0.002(3) -0.011(3)
N16 0.043(3) 0.051(4) 0.077(5) 0.009(3) -0.004(3) -0.010(3)
C1 0.057(4) 0.059(5) 0.049(5) -0.002(4) -0.001(4) -0.017(4)
C2 0.068(5) 0.055(5) 0.047(4) -0.013(4) 0.008(4) -0.006(4)
C3 0.038(3) 0.054(5) 0.045(4) 0.000(4) 0.004(3) 0.004(3)
C4 0.035(3) 0.037(4) 0.042(4) 0.008(3) -0.002(3) -0.002(3)
C5 0.037(3) 0.041(4) 0.055(5) 0.011(4) -0.009(4) 0.001(3)
C6 0.040(3) 0.037(4) 0.035(4) 0.003(3) -0.007(3) 0.002(3)
C7 0.053(4) 0.042(4) 0.054(5) -0.010(4) 0.005(4) 0.004(3)
C8 0.054(4) 0.069(6) 0.049(5) -0.022(4) 0.002(4) 0.003(4)
C9 0.037(4) 0.079(6) 0.045(4) 0.001(4) 0.007(4) -0.008(4)
C10 0.047(4) 0.048(5) 0.085(6) 0.002(5) 0.003(4) -0.012(4)
C11 0.077(6) 0.055(5) 0.083(7) -0.007(5) -0.001(5) -0.023(5)
C12 0.043(4) 0.050(5) 0.089(6) 0.011(4) 0.013(4) -0.012(4)
C13 0.088(6) 0.069(6) 0.082(6) 0.009(5) 0.023(6) -0.017(5)
C17 0.053(4) 0.063(5) 0.047(5) 0.001(4) 0.005(4) -0.017(4)
C18 0.057(4) 0.058(5) 0.054(5) 0.012(4) 0.000(4) -0.010(4)
C19 0.037(3) 0.066(5) 0.047(5) -0.004(4) -0.009(4) -0.001(4)
C20 0.047(4) 0.038(4) 0.045(4) -0.007(3) 0.007(4) -0.004(3)
C21 0.038(4) 0.036(4) 0.063(5) -0.010(4) 0.004(4) -0.010(3)
C22 0.038(3) 0.039(4) 0.045(4) 0.004(3) 0.001(3) 0.006(3)
C23 0.050(4) 0.048(4) 0.049(5) 0.010(4) 0.005(4) 0.002(4)
C24 0.045(4) 0.060(5) 0.047(5) 0.003(4) -0.011(4) 0.003(4)
C25 0.041(4) 0.060(5) 0.043(4) -0.001(4) -0.005(4) -0.006(4)
C26 0.061(5) 0.058(6) 0.121(8) 0.028(6) -0.020(6) -0.013(5)
C27 0.108(8) 0.092(8) 0.097(8) 0.019(6) 0.021(7) -0.023(7)
C28 0.045(4) 0.077(7) 0.110(8) 0.010(6) -0.015(5) -0.026(4)
C29 0.099(8) 0.090(8) 0.122(10) -0.007(7) -0.054(8) -0.021(7)
B1 0.045(4) 0.062(7) 0.064(7) -0.006(5) -0.008(5) 0.002(5)
F1 0.085(3) 0.070(3) 0.072(3) -0.023(3) 0.000(3) -0.022(3)
F2 0.104(4) 0.102(4) 0.068(3) 0.001(3) -0.011(3) 0.051(3)
F3 0.091(3) 0.060(3) 0.074(3) -0.002(3) -0.026(3) 0.017(3)
F4 0.098(4) 0.084(4) 0.095(4) 0.017(3) 0.016(3) -0.018(3)
B2 0.052(5) 0.060(7) 0.078(7) 0.019(6) -0.004(5) 0.018(5)
F5 0.057(4) 0.046(4) 0.056(5) -0.008(3) 0.000(4) 0.002(3)
F6 0.038(3) 0.094(6) 0.067(5) 0.039(5) -0.017(4) -0.007(4)
F7 0.055(4) 0.063(5) 0.048(5) 0.011(4) -0.005(4) -0.002(4)
F8 0.045(4) 0.076(6) 0.080(6) -0.026(5) 0.026(4) -0.012(4)
C31 0.135(9) 0.074(6) 0.081(7) 0.005(5) 0.053(7) 0.009(6)
Cl1 0.171(3) 0.093(2) 0.0718(17) 0.0025(14) 0.021(2) -0.027(2)
Cl2 0.102(2) 0.160(3) 0.122(3) 0.035(2) 0.019(2) 0.053(2)

loop_
_atom_type_symbol
_atom_type_description
_atom_type_scat_dispersion_real
_atom_type_scat_dispersion_imag
_atom_type_scat_source
C C 0.0033 0.0016 'International Tables Vol C Tables 4.2.6.8 and 6.1.1.4'
H H 0.0000 0.0000 'International Tables Vol C Tables 4.2.6.8 and 6.1.1.4'
B B 0.0013 0.0007 'International Tables Vol C Tables 4.2.6.8 and 6.1.1.4'
N N 0.0061 0.0033 'International Tables Vol C Tables 4.2.6.8 and 6.1.1.4'
F F 0.0171 0.0103 'International Tables Vol C Tables 4.2.6.8 and 6.1.1.4'
Cl Cl 0.1484 0.1585 'International Tables Vol C Tables 4.2.6.8 and 6.1.1.4'
Cu Cu 0.3201 1.2651 'International Tables Vol C Tables 4.2.6.8 and 6.1.1.4'

loop_
_geom_angle_atom_site_label_1
_geom_angle_atom_site_label_2
_geom_angle_atom_site_label_3
_geom_angle
N3 Cu1 N11 179.3(2)
N3 Cu1 N6 76.5(2)
N11 Cu1 N6 104.2(2)
N3 Cu1 N1 76.1(2)
N11 Cu1 N1 103.3(2)
N6 Cu1 N1 152.4(2)
N3 Cu1 N14 104.8(2)
N11 Cu1 N14 75.5(2)
N6 Cu1 N14 96.4(2)
N1 Cu1 N14 87.4(2)
N3 Cu1 N9 104.4(2)
N11 Cu1 N9 75.3(2)
N6 Cu1 N9 92.5(2)
N1 Cu1 N9 97.4(2)
N14 Cu1 N9 150.7(2)
C1 N1 N2 104.3(5)
C1 N1 Cu1 145.7(5)
N2 N1 Cu1 109.1(4)
C3 N2 N1 111.5(6)
C3 N2 C4 130.3(6)
N1 N2 C4 118.1(5)
C4 N3 C6 113.8(5)
C4 N3 Cu1 123.1(4)
C6 N3 Cu1 123.1(4)
C4 N4 C5 113.9(5)
C6 N5 C5 113.6(6)
C9 N6 N7 105.5(6)
C9 N6 Cu1 145.4(5)
N7 N6 Cu1 109.0(3)
C7 N7 N6 111.4(5)
C7 N7 C6 129.0(6)
N6 N7 C6 119.3(5)
C5 N8 C12 121.3(6)
C5 N8 C10 120.9(6)
C12 N8 C10 117.8(6)
C25 N9 N10 104.7(5)
C25 N9 Cu1 145.9(5)
N10 N9 Cu1 109.2(4)
C23 N10 C22 131.5(6)
C23 N10 N9 110.6(6)
C22 N10 N9 117.9(6)
C20 N11 C22 113.7(6)
C20 N11 Cu1 122.6(5)
C22 N11 Cu1 123.7(5)
C22 N12 C21 114.2(6)
C20 N13 C21 113.0(6)
C17 N14 N15 103.7(6)
C17 N14 Cu1 145.5(5)
N15 N14 Cu1 109.1(4)
C19 N15 N14 111.7(6)
C19 N15 C20 130.7(6)
N14 N15 C20 117.6(6)
C21 N16 C28 121.2(7)
C21 N16 C26 122.2(7)
C28 N16 C26 116.6(6)
N1 C1 C2 112.0(7)
C3 C2 C1 105.1(6)
N2 C3 C2 107.1(6)
N4 C4 N3 126.7(6)
N4 C4 N2 119.9(5)
N3 C4 N2 113.4(5)
N8 C5 N5 116.2(6)
N8 C5 N4 119.4(6)
N5 C5 N4 124.4(6)
N5 C6 N3 127.5(6)
N5 C6 N7 120.5(6)
N3 C6 N7 112.0(5)
N7 C7 C8 106.0(7)
C7 C8 C9 106.3(6)
N6 C9 C8 110.7(6)
N8 C10 C11 112.1(7)
N8 C12 C13 110.4(7)
N14 C17 C18 112.4(7)
C19 C18 C17 104.6(7)
N15 C19 C18 107.5(7)
N13 C20 N11 127.5(7)
N13 C20 N15 118.4(7)
N11 C20 N15 114.0(6)
N16 C21 N12 118.1(7)
N16 C21 N13 117.0(7)
N12 C21 N13 124.9(6)
N12 C22 N11 126.2(7)
N12 C22 N10 120.3(6)
N11 C22 N10 113.5(6)
N10 C23 C24 107.6(7)
C23 C24 C25 105.3(7)
N9 C25 C24 111.9(7)
N16 C26 C27 113.1(8)
N16 C28 C29 112.2(8)
F4 B1 F3 111.8(7)
F4 B1 F1 110.2(8)
F3 B1 F1 109.7(8)
F4 B1 F2 108.7(8)
F3 B1 F2 107.3(7)
F1 B1 F2 109.0(7)
F8A B2 F6A 145.7(16)
F8A B2 F8 80.9(11)
F6A B2 F8 122.7(13)
F8A B2 F6 122.7(14)
F6A B2 F6 62.4(11)
F8 B2 F6 132.0(11)
F8A B2 F7 27.1(9)
F6A B2 F7 120.7(12)
F8 B2 F7 107.1(9)
F6 B2 F7 106.7(8)
F8A B2 F7A 114.2(13)
F6A B2 F7A 94.2(12)
F8 B2 F7A 33.8(6)
F6 B2 F7A 104.9(10)
F7 B2 F7A 140.9(10)
F8A B2 F5 109.9(13)
F6A B2 F5 44.3(10)
F8 B2 F5 104.9(8)
F6 B2 F5 104.2(9)
F7 B2 F5 96.3(8)
F7A B2 F5 97.7(9)
F8A B2 F5A 92.0(14)
F6A B2 F5A 107.2(14)
F8 B2 F5A 97.5(10)
F6 B2 F5A 46.5(7)
F7 B2 F5A 95.0(9)
F7A B2 F5A 90.4(10)
F5 B2 F5A 150.6(9)
Cl2 C31 Cl1 110.0(5)

loop_
_geom_bond_atom_site_label_1
_geom_bond_atom_site_label_2
_geom_bond_distance
Cu1 N3 1.926(5)
Cu1 N11 1.929(6)
Cu1 N6 2.186(6)
Cu1 N1 2.212(5)
Cu1 N14 2.221(6)
Cu1 N9 2.230(6)
N1 C1 1.304(9)
N1 N2 1.361(7)
N2 C3 1.342(8)
N2 C4 1.391(8)
N3 C4 1.329(7)
N3 C6 1.333(8)
N4 C4 1.295(8)
N4 C5 1.367(9)
N5 C6 1.286(8)
N5 C5 1.361(8)
N6 C9 1.309(8)
N6 N7 1.356(7)
N7 C7 1.352(8)
N7 C6 1.389(8)
N8 C5 1.316(9)
N8 C12 1.472(8)
N8 C10 1.472(10)
N9 C25 1.325(9)
N9 N10 1.377(7)
N10 C23 1.359(9)
N10 C22 1.369(9)
N11 C20 1.333(9)
N11 C22 1.344(8)
N12 C22 1.304(8)
N12 C21 1.356(9)
N13 C20 1.304(8)
N13 C21 1.368(9)
N14 C17 1.334(9)
N14 N15 1.353(7)
N15 C19 1.347(9)
N15 C20 1.374(8)
N16 C21 1.302(8)
N16 C28 1.467(10)
N16 C26 1.480(10)
C1 C2 1.395(9)
C2 C3 1.345(10)
C7 C8 1.356(10)
C8 C9 1.392(11)
C10 C11 1.501(12)
C12 C13 1.513(11)
C17 C18 1.382(11)
C18 C19 1.360(10)
C23 C24 1.361(10)
C24 C25 1.395(10)
C26 C27 1.482(14)
C28 C29 1.514(14)
B1 F4 1.363(11)
B1 F3 1.367(11)
B1 F1 1.374(11)
B1 F2 1.391(10)
B2 F8A 1.17(2)
B2 F6A 1.165(17)
B2 F8 1.316(11)
B2 F6 1.316(12)
B2 F7 1.459(13)
B2 F7A 1.470(17)
B2 F5 1.505(14)
B2 F5A 1.555(19)
C31 Cl2 1.715(12)
C31 Cl1 1.778(12)
